data_4323253
loop_
_publ_author_name
'Renzo Cini'
'Scott J. Moore'
'Luigi G. Marzilli'

_publ_section_title
;
 Strong Trans Influence Methoxymethyl Ligand in B12 Cobaloxime and
 Imine/Oxime Model Complexes: Structural, Spectroscopic, and Molecular
 Mechanics Investigations
;
_journal_name_full 'Inorganic Chemistry'
_journal_page_first 6890
_journal_page_last 6897
_journal_paper_doi 10.1021/ic980666i
_journal_volume 37
_journal_year 1998
_chemical_formula_sum 'C16 H26 Co N5 O5'
_chemical_formula_weight 427.35
_chemical_name_common '4-methylpyridine methoxymethylcobaloxime '
_chemical_name_systematic
; 
 trans-bis(Dimethylglyoximato)-methoxymethyl-(4-methylpyridine)-cobalt(iii) 
;
_space_group_IT_number 14
_symmetry_space_group_name_Hall '-P 2ybc'
_symmetry_space_group_name_H-M 'P 1 21/c 1'
_atom_sites_solution_hydrogens geom
_atom_sites_solution_primary direct
_atom_sites_solution_secondary difmap
_audit_creation_method SHELXL
_cell_angle_alpha 90.00
_cell_angle_beta 115.620(10)
_cell_angle_gamma 90.00
_cell_formula_units_Z 4
_cell_length_a 8.3980(10)
_cell_length_b 29.235(3)
_cell_length_c 8.8580(10)
_cell_measurement_reflns_used 25
_cell_measurement_temperature 293(2)
_cell_measurement_theta_max 30
_cell_measurement_theta_min 10
_cell_volume 1961.0(4)
_computing_cell_refinement XSCAN
_computing_data_collection XSCAN
_computing_data_reduction XSCAN
_computing_molecular_graphics 'ZORTEP, (SZOLNAY, Heidelberg, 1995) '
_computing_publication_material SHELXL_CIFTAB
_computing_structure_refinement 'SHELXL-93 (Sheldrick, 1993)'
_computing_structure_solution 'SHELXS-86 (Sheldrick, 1990)'
_diffrn_ambient_temperature 293(2)
_diffrn_measurement_device SIEMENS-P4
_diffrn_measurement_method omega
_diffrn_radiation_monochromator graphite
_diffrn_radiation_source 'fine-focus sealed tube'
_diffrn_radiation_type MoK\a
_diffrn_radiation_wavelength 0.71073
_diffrn_reflns_av_R_equivalents 0.0141
_diffrn_reflns_av_sigmaI/netI 0.0174
_diffrn_reflns_limit_h_max 9
_diffrn_reflns_limit_h_min 0
_diffrn_reflns_limit_k_max 34
_diffrn_reflns_limit_k_min 0
_diffrn_reflns_limit_l_max 9
_diffrn_reflns_limit_l_min -10
_diffrn_reflns_number 3659
_diffrn_reflns_theta_max 25.00
_diffrn_reflns_theta_min 2.69
_diffrn_standards_decay_% 0.02
_diffrn_standards_interval_count 97
_diffrn_standards_number 3
_exptl_absorpt_coefficient_mu 0.912
_exptl_absorpt_correction_T_max 0.95
_exptl_absorpt_correction_T_min 0.75
_exptl_absorpt_correction_type psi-scan
_exptl_crystal_colour red-orange
_exptl_crystal_density_diffrn 1.448
_exptl_crystal_density_meas ?
_exptl_crystal_description y
_exptl_crystal_F_000 896
_exptl_crystal_size_max 0.4
_exptl_crystal_size_mid 0.3
_exptl_crystal_size_min 0.15
_refine_diff_density_max 0.610
_refine_diff_density_min -0.473
_refine_diff_density_rms 0.066
_refine_ls_extinction_method none
_refine_ls_goodness_of_fit_all 1.052
_refine_ls_goodness_of_fit_obs 1.067
_refine_ls_matrix_type full
_refine_ls_number_parameters 262
_refine_ls_number_reflns 3405
_refine_ls_number_restraints 0
_refine_ls_restrained_S_all 1.115
_refine_ls_restrained_S_obs 1.067
_refine_ls_R_factor_all 0.0555
_refine_ls_R_factor_obs 0.0434
_refine_ls_shift/esd_max -0.864
_refine_ls_shift/esd_mean 0.240
_refine_ls_structure_factor_coef Fsqd
_refine_ls_weighting_details 'w=1/[\s^2^(Fo^2^)+(0.0743P)^2^+1.3774P] where P=(Fo^2^+2Fc^2^)/3'
_refine_ls_weighting_scheme calc
_refine_ls_wR_factor_all 0.1324
_refine_ls_wR_factor_obs 0.1153
_reflns_number_observed 2860
_reflns_number_total 3421
_reflns_observed_criterion >2sigma(I)
_cod_data_source_file ic980666i_2.cif
_cod_data_source_block 4-MepyCo(DH)2CH2OCH3
_cod_depositor_comments
;
The following automatic conversions were performed:

'_exptl_crystal_density_meas' value 'n' was changed to '?' - the
value is perceived as not measured.

Automatic conversion script
Id: cif_fix_values 3008 2015-01-20 13:52:24Z robertas 

The following automatic conversions were performed:

'_refine_ls_weighting_scheme' value 'calc
w=1/[\s^2^(Fo^2^)+(0.0743P)^2^+1.3774P] where P=(Fo^2^+2Fc^2^)/3' was
changed to 'calc'. New tag '_refine_ls_weighting_details' was
created. The value of the new tag was set to
'w=1/[\s^2^(Fo^2^)+(0.0743P)^2^+1.3774P] where P=(Fo^2^+2Fc^2^)/3'.

Automatic conversion script
Id: cif_fix_values 3143 2015-03-26 13:38:13Z robertas 
;
_cod_database_code 4323253

loop_
_symmetry_equiv_pos_as_xyz
'x, y, z'
'-x, y+1/2, -z+1/2'
'-x, -y, -z'
'x, -y-1/2, z-1/2'

loop_
_atom_site_aniso_label
_atom_site_aniso_U_11
_atom_site_aniso_U_22
_atom_site_aniso_U_33
_atom_site_aniso_U_23
_atom_site_aniso_U_13
_atom_site_aniso_U_12
Co 0.0363(3) 0.0399(3) 0.0290(2) -0.0006(2) 0.0129(2) 0.0015(2)
N1 0.053(2) 0.049(2) 0.0275(12) -0.0001(11) 0.0135(12) -0.0067(12)
O1 0.080(2) 0.064(2) 0.0373(12) 0.0145(11) 0.0212(12) 0.0036(13)
N2 0.0434(14) 0.0393(13) 0.0335(13) 0.0003(10) 0.0133(11) 0.0021(11)
O2 0.0659(15) 0.0500(14) 0.0457(13) 0.0144(11) 0.0198(11) 0.0094(11)
N3 0.050(2) 0.051(2) 0.0433(15) -0.0090(12) 0.0256(13) -0.0107(13)
O3 0.079(2) 0.059(2) 0.0509(14) 0.0043(12) 0.0395(14) -0.0059(13)
N4 0.0390(14) 0.051(2) 0.0445(15) -0.0076(12) 0.0053(12) 0.0035(12)
O4 0.063(2) 0.058(2) 0.0472(14) 0.0073(12) -0.0012(12) 0.0155(12)
N5 0.0349(12) 0.0423(14) 0.0281(12) -0.0007(10) 0.0121(10) 0.0037(10)
C1 0.080(3) 0.105(4) 0.061(2) -0.014(2) 0.049(2) -0.010(3)
C2 0.048(2) 0.057(2) 0.040(2) -0.0130(15) 0.0234(14) -0.009(2)
C3 0.041(2) 0.046(2) 0.044(2) -0.0101(14) 0.0165(14) -0.0018(13)
C4 0.054(2) 0.065(2) 0.072(3) -0.017(2) 0.026(2) 0.008(2)
C5 0.083(3) 0.087(3) 0.105(4) -0.037(3) 0.069(3) -0.028(2)
C6 0.047(2) 0.062(2) 0.063(2) -0.026(2) 0.031(2) -0.016(2)
C7 0.035(2) 0.057(2) 0.066(2) -0.025(2) 0.013(2) -0.0017(15)
C8 0.048(2) 0.089(3) 0.104(4) -0.036(3) 0.014(2) 0.015(2)
C9 0.052(2) 0.060(2) 0.052(2) -0.013(2) 0.016(2) -0.013(2)
O5 0.064(2) 0.062(2) 0.103(2) -0.018(2) 0.042(2) -0.0076(14)
C10 0.086(3) 0.052(2) 0.099(3) -0.004(2) 0.038(3) -0.008(2)
C11 0.047(2) 0.045(2) 0.033(2) 0.0014(13) 0.0122(14) 0.0004(14)
C12 0.051(2) 0.043(2) 0.044(2) 0.0029(14) 0.018(2) -0.0033(14)
C13 0.037(2) 0.051(2) 0.040(2) -0.0071(14) 0.0177(13) -0.0044(14)
C14 0.045(2) 0.058(2) 0.031(2) -0.0007(14) 0.0093(14) -0.0018(15)
C15 0.046(2) 0.046(2) 0.035(2) 0.0026(14) 0.0133(14) -0.0004(14)
C16 0.059(2) 0.063(2) 0.049(2) -0.011(2) 0.014(2) -0.012(2)

loop_
_atom_site_label
_atom_site_type_symbol
_atom_site_fract_x
_atom_site_fract_y
_atom_site_fract_z
_atom_site_U_iso_or_equiv
_atom_site_thermal_displace_type
_atom_site_occupancy
_atom_site_calc_flag
_atom_site_refinement_flags
_atom_site_disorder_group
Co Co 0.23823(5) 0.135334(13) 0.43984(5) 0.0355(2) Uani 1 d . .
N1 N 0.1552(4) 0.12680(9) 0.6048(3) 0.0445(6) Uani 1 d . .
O1 O 0.2231(4) 0.09519(9) 0.7275(3) 0.0617(7) Uani 1 d . .
HO1 H 0.2966(59) 0.0808(16) 0.7143(57) 0.074 Uiso 1 d . .
N2 N 0.0631(3) 0.18089(8) 0.3713(3) 0.0399(6) Uani 1 d . .
O2 O 0.0254(3) 0.20731(8) 0.2356(3) 0.0554(6) Uani 1 d . .
N3 N 0.3245(4) 0.14571(9) 0.2792(3) 0.0464(6) Uani 1 d . .
O3 O 0.2527(4) 0.17628(9) 0.1545(3) 0.0591(7) Uani 1 d . .
HO3 H 0.1789(57) 0.1906(15) 0.1810(54) 0.071 Uiso 1 d . .
N4 N 0.4208(4) 0.09152(10) 0.5139(3) 0.0492(7) Uani 1 d . .
O4 O 0.4564(3) 0.06497(9) 0.6496(3) 0.0649(7) Uani 1 d . .
N5 N 0.0590(3) 0.08704(8) 0.2810(3) 0.0356(5) Uani 1 d . .
C1 C -0.0391(6) 0.1542(2) 0.7282(5) 0.0750(12) Uani 1 d . .
H1A H 0.0174(6) 0.1306(2) 0.8090(5) 0.090 Uiso 1 calc R .
H1B H -0.1640(6) 0.1487(2) 0.6739(5) 0.090 Uiso 1 calc R .
H1C H -0.0169(6) 0.1833(2) 0.7837(5) 0.090 Uiso 1 calc R .
C2 C 0.0327(4) 0.15428(12) 0.6010(4) 0.0467(8) Uani 1 d . .
C3 C -0.0247(4) 0.18602(11) 0.4604(4) 0.0444(7) Uani 1 d . .
C4 C -0.1661(5) 0.22054(14) 0.4241(5) 0.0642(10) Uani 1 d . .
H4A H -0.1818(5) 0.23760(14) 0.3261(5) 0.077 Uiso 1 calc R .
H4B H -0.1334(5) 0.24098(14) 0.5176(5) 0.077 Uiso 1 calc R .
H4C H -0.2745(5) 0.20537(14) 0.4052(5) 0.077 Uiso 1 calc R .
C5 C 0.5346(6) 0.1234(2) 0.1670(7) 0.0811(14) Uani 1 d . .
H5A H 0.4742(6) 0.1465(2) 0.0853(7) 0.097 Uiso 1 calc R .
H5B H 0.5237(6) 0.0945(2) 0.1119(7) 0.097 Uiso 1 calc R .
H5C H 0.6572(6) 0.1313(2) 0.2262(7) 0.097 Uiso 1 calc R .
C6 C 0.4546(5) 0.11996(13) 0.2880(5) 0.0545(9) Uani 1 d . .
C7 C 0.5130(4) 0.08817(13) 0.4287(5) 0.0560(9) Uani 1 d . .
C8 C 0.6616(5) 0.0550(2) 0.4712(7) 0.087(2) Uani 1 d . .
H8A H 0.6761(5) 0.0379(2) 0.5687(7) 0.105 Uiso 1 calc R .
H8B H 0.7685(5) 0.0714(2) 0.4934(7) 0.105 Uiso 1 calc R .
H8C H 0.6357(5) 0.0346(2) 0.3789(7) 0.105 Uiso 1 calc R .
C9 C 0.4112(5) 0.17959(13) 0.6070(5) 0.0566(9) Uani 1 d . .
H9A H 0.3432(5) 0.20113(13) 0.6387(5) 0.068 Uiso 1 calc R .
H9B H 0.4836(5) 0.16225(13) 0.7066(5) 0.068 Uiso 1 calc R .
O5 O 0.5201(4) 0.20383(10) 0.5639(4) 0.0743(8) Uani 1 d . .
C10 C 0.4479(6) 0.24710(14) 0.4884(6) 0.0799(13) Uani 1 d . .
H10A H 0.5318(6) 0.26284(14) 0.4603(6) 0.096 Uiso 1 calc R .
H10B H 0.4226(6) 0.26526(14) 0.5657(6) 0.096 Uiso 1 calc R .
H10C H 0.3410(6) 0.24211(14) 0.3886(6) 0.096 Uiso 1 calc R .
C11 C 0.0512(4) 0.04452(11) 0.3335(4) 0.0437(7) Uani 1 d . .
H11 H 0.1260(47) 0.0390(12) 0.4421(48) 0.052 Uiso 1 d . .
C12 C -0.0583(4) 0.01112(11) 0.2332(4) 0.0472(8) Uani 1 d . .
H12 H -0.0488(47) -0.0199(13) 0.2830(45) 0.057 Uiso 1 d . .
C13 C -0.1706(4) 0.02118(11) 0.0670(4) 0.0425(7) Uani 1 d . .
C14 C -0.1650(4) 0.06504(12) 0.0135(4) 0.0470(8) Uani 1 d . .
H14 H -0.2379(48) 0.0717(13) -0.0910(48) 0.056 Uiso 1 d . .
C15 C -0.0510(4) 0.09686(12) 0.1215(4) 0.0438(7) Uani 1 d . .
H15 H -0.0367(48) 0.1243(13) 0.0892(46) 0.053 Uiso 1 d . .
C16 C -0.2900(5) -0.01475(14) -0.0459(5) 0.0607(10) Uani 1 d . .
H16A H -0.2741(5) -0.04282(14) 0.0152(5) 0.073 Uiso 1 calc R .
H16B H -0.2619(5) -0.01953(14) -0.1389(5) 0.073 Uiso 1 calc R .
H16C H -0.4105(5) -0.00494(14) -0.0864(5) 0.073 Uiso 1 calc R .

loop_
_atom_type_symbol
_atom_type_description
_atom_type_scat_dispersion_real
_atom_type_scat_dispersion_imag
_atom_type_scat_source
C C 0.0033 0.0016 'International Tables Vol C Tables 4.2.6.8 and 6.1.1.4'
H H 0.0000 0.0000 'International Tables Vol C Tables 4.2.6.8 and 6.1.1.4'
N N 0.0061 0.0033 'International Tables Vol C Tables 4.2.6.8 and 6.1.1.4'
O O 0.0106 0.0060 'International Tables Vol C Tables 4.2.6.8 and 6.1.1.4'
Co Co 0.3494 0.9721 'International Tables Vol C Tables 4.2.6.8 and 6.1.1.4'

loop_
_geom_angle_atom_site_label_1
_geom_angle_atom_site_label_2
_geom_angle_atom_site_label_3
_geom_angle
_geom_angle_site_symmetry_1
_geom_angle_site_symmetry_3
_geom_angle_publ_flag
N3 Co N2 98.33(12) . . ?
N3 Co N4 81.44(13) . . ?
N2 Co N4 177.60(11) . . ?
N3 Co N1 178.04(11) . . ?
N2 Co N1 81.06(11) . . ?
N4 Co N1 99.08(13) . . ?
N3 Co C9 93.49(14) . . ?
N2 Co C9 89.85(14) . . ?
N4 Co C9 87.78(14) . . ?
N1 Co C9 84.65(13) . . ?
N3 Co N5 90.03(10) . . ?
N2 Co N5 91.49(10) . . ?
N4 Co N5 90.91(10) . . ?
N1 Co N5 91.85(10) . . ?
C9 Co N5 176.02(12) . . ?
C2 N1 O1 120.0(3) . . ?
C2 N1 Co 117.0(2) . . ?
O1 N1 Co 123.0(2) . . ?
C3 N2 O2 120.0(3) . . ?
C3 N2 Co 117.1(2) . . ?
O2 N2 Co 123.0(2) . . ?
C6 N3 O3 120.0(3) . . ?
C6 N3 Co 116.8(3) . . ?
O3 N3 Co 123.1(2) . . ?
C7 N4 O4 121.1(3) . . ?
C7 N4 Co 116.7(3) . . ?
O4 N4 Co 122.3(2) . . ?
C11 N5 C15 116.7(3) . . ?
C11 N5 Co 121.4(2) . . ?
C15 N5 Co 121.9(2) . . ?
N1 C2 C3 112.5(3) . . ?
N1 C2 C1 123.8(3) . . ?
C3 C2 C1 123.7(3) . . ?
N2 C3 C2 112.4(3) . . ?
N2 C3 C4 123.9(3) . . ?
C2 C3 C4 123.8(3) . . ?
N3 C6 C7 112.5(3) . . ?
N3 C6 C5 123.0(4) . . ?
C7 C6 C5 124.5(4) . . ?
N4 C7 C6 112.6(3) . . ?
N4 C7 C8 123.1(4) . . ?
C6 C7 C8 124.3(4) . . ?
O5 C9 Co 119.5(3) . . ?
C9 O5 C10 113.4(3) . . ?
N5 C11 C12 123.8(3) . . ?
C11 C12 C13 119.5(3) . . ?
C14 C13 C12 116.9(3) . . ?
C14 C13 C16 122.5(3) . . ?
C12 C13 C16 120.6(3) . . ?
C13 C14 C15 120.4(3) . . ?
N5 C15 C14 122.7(3) . . ?

loop_
_geom_bond_atom_site_label_1
_geom_bond_atom_site_label_2
_geom_bond_distance
_geom_bond_site_symmetry_2
_geom_bond_publ_flag
Co N3 1.880(3) . ?
Co N2 1.880(2) . ?
Co N4 1.885(3) . ?
Co N1 1.888(3) . ?
Co C9 2.029(3) . ?
Co N5 2.099(2) . ?
N1 C2 1.294(4) . ?
N1 O1 1.351(4) . ?
N2 C3 1.301(4) . ?
N2 O2 1.346(3) . ?
N3 C6 1.301(5) . ?
N3 O3 1.344(4) . ?
N4 C7 1.297(5) . ?
N4 O4 1.351(4) . ?
N5 C11 1.339(4) . ?
N5 C15 1.343(4) . ?
C1 C2 1.490(5) . ?
C2 C3 1.458(5) . ?
C3 C4 1.484(5) . ?
C5 C6 1.493(5) . ?
C6 C7 1.460(6) . ?
C7 C8 1.494(5) . ?
C9 O5 1.336(5) . ?
O5 C10 1.437(5) . ?
C11 C12 1.372(5) . ?
C12 C13 1.394(5) . ?
C13 C14 1.375(5) . ?
C13 C16 1.497(4) . ?
C14 C15 1.380(5) . ?
